data_1553355
loop_
_publ_author_name
'Liu, Fei'
'Wang, Ya-Nan'
'Li, Yong'
'Ma, Shuang-Gang'
'Qu, Jing'
'Liu, Yun-Bao'
'Niu, Chang-Shan'
'Tang, Zhong-Hai'
'Li, Yu-Huan'
'Li, Li'
'Yu, Shi-Shan'

_publ_section_title
;
 Minor Nortriterpenoids from the Twigs and Leaves of Rhododendron
 latoucheae.
;
_journal_issue 8
_journal_name_full 'Journal of natural products'
_journal_page_first 1721
_journal_page_last 1733
_journal_paper_doi 10.1021/acs.jnatprod.7b01074
_journal_volume 81
_journal_year 2018
_chemical_formula_moiety 'C29 H42 O3, 0.25(C H4 O)'
_chemical_formula_sum 'C29.25 H43 O3.25'
_chemical_formula_weight 446.63
_space_group_crystal_system monoclinic
_space_group_IT_number 5
_space_group_name_Hall 'C 2y'
_space_group_name_H-M_alt 'C 1 2 1'
_atom_sites_solution_hydrogens geom
_audit_creation_date 2016-12-12
_audit_creation_method
;
  Olex2 1.1
  (compiled 2011.02.15 svn.r1672, GUI svn.r3494)
;
_cell_angle_alpha 90
_cell_angle_beta 103.902(9)
_cell_angle_gamma 90
_cell_formula_units_Z 8
_cell_length_a 45.884(3)
_cell_length_b 7.0425(7)
_cell_length_c 15.7032(17)
_cell_measurement_reflns_used 6304
_cell_measurement_temperature 106.3
_cell_measurement_theta_max 71.0140
_cell_measurement_theta_min 4.3149
_cell_volume 4925.7(8)
_computing_cell_refinement
;
CrysAlisPro, Agilent Technologies,
Version 1.171.35.11 (release 16-05-2011 CrysAlis171 .NET)
(compiled May 16 2011,17:55:39)
;
_computing_data_collection
;
CrysAlisPro, Agilent Technologies,
Version 1.171.35.11 (release 16-05-2011 CrysAlis171 .NET)
(compiled May 16 2011,17:55:39)
;
_computing_data_reduction
;
CrysAlisPro, Agilent Technologies,
Version 1.171.35.11 (release 16-05-2011 CrysAlis171 .NET)
(compiled May 16 2011,17:55:39)
;
_computing_molecular_graphics
;
O. V. Dolomanov, L. J. Bourhis, R. J. Gildea, J. A. K. Howard and H. Puschmann,
OLEX2: a complete structure solution, refinement and analysis program.
J. Appl. Cryst. (2009). 42, 339-341.
;
_computing_publication_material
;
O. V. Dolomanov, L. J. Bourhis, R. J. Gildea, J. A. K. Howard and H. Puschmann,
OLEX2: a complete structure solution, refinement and analysis program.
J. Appl. Cryst. (2009). 42, 339-341.
;
_computing_structure_refinement 'SHELXL-2014/7 (Sheldrick, 2014)'
_computing_structure_solution 'A short history of SHELX (Sheldrick, 2007)'
_diffrn_ambient_temperature 106.3
_diffrn_detector_area_resol_mean 16.0971
_diffrn_measured_fraction_theta_full 0.998
_diffrn_measured_fraction_theta_max 0.983
_diffrn_measurement_details
;
#__ type_ start__ end____ width___ exp.time_
  1 omega  -56.00  -17.00   1.0000    2.0000
omega____ theta____ kappa____ phi______ frames
    -       -8.5000  116.0000   -3.0000 39

#__ type_ start__ end____ width___ exp.time_
  2 omega  -67.00   -8.00   1.0000    2.0000
omega____ theta____ kappa____ phi______ frames
    -       -8.5000  -37.0000   30.0000 59

#__ type_ start__ end____ width___ exp.time_
  3 omega   40.00   84.00   1.0000    2.0000
omega____ theta____ kappa____ phi______ frames
    -       36.7919 -116.0000   87.0000 44

#__ type_ start__ end____ width___ exp.time_
  4 omega   42.00   95.00   1.0000    2.0000
omega____ theta____ kappa____ phi______ frames
    -       36.7919   37.0000 -120.0000 53

#__ type_ start__ end____ width___ exp.time_
  5 omega  -31.00   56.00   1.0000    2.0000
omega____ theta____ kappa____ phi______ frames
    -       36.7919  -37.0000    0.0000 87

#__ type_ start__ end____ width___ exp.time_
  6 omega   15.00   83.00   1.0000    2.0000
omega____ theta____ kappa____ phi______ frames
    -       36.7919   77.0000  -30.0000 68

#__ type_ start__ end____ width___ exp.time_
  7 omega   63.00  106.00   1.0000    2.0000
omega____ theta____ kappa____ phi______ frames
    -       36.7919   37.0000 -180.0000 43

#__ type_ start__ end____ width___ exp.time_
  8 omega   23.00   85.00   1.0000    2.0000
omega____ theta____ kappa____ phi______ frames
    -       36.7919 -116.0000  -92.0000 62

#__ type_ start__ end____ width___ exp.time_
  9 omega  -27.00   54.00   1.0000    2.0000
omega____ theta____ kappa____ phi______ frames
    -       36.7919  -37.0000  -90.0000 81

#__ type_ start__ end____ width___ exp.time_
 10 omega  -20.00   53.00   1.0000    2.0000
omega____ theta____ kappa____ phi______ frames
    -       36.7919  -37.0000  120.0000 73

#__ type_ start__ end____ width___ exp.time_
 11 omega   84.00  117.00   1.0000    8.0000
omega____ theta____ kappa____ phi______ frames
    -      108.0000 -116.0000   87.0000 33

#__ type_ start__ end____ width___ exp.time_
 12 omega   82.00  172.00   1.0000    8.0000
omega____ theta____ kappa____ phi______ frames
    -      108.0000   77.0000   30.0000 90

#__ type_ start__ end____ width___ exp.time_
 13 omega   66.00   97.00   1.0000    8.0000
omega____ theta____ kappa____ phi______ frames
    -      108.0000  -45.0000  120.0000 31

#__ type_ start__ end____ width___ exp.time_
 14 omega  121.00  177.00   1.0000    8.0000
omega____ theta____ kappa____ phi______ frames
    -      108.0000  111.0000 -120.0000 56

#__ type_ start__ end____ width___ exp.time_
 15 omega   40.00   69.00   1.0000    8.0000
omega____ theta____ kappa____ phi______ frames
    -      108.0000  -45.0000  -90.0000 29

#__ type_ start__ end____ width___ exp.time_
 16 omega   82.00  176.00   1.0000    8.0000
omega____ theta____ kappa____ phi______ frames
    -      108.0000   77.0000  -60.0000 94

#__ type_ start__ end____ width___ exp.time_
 17 omega   52.00  134.00   1.0000    8.0000
omega____ theta____ kappa____ phi______ frames
    -      108.0000  -77.0000 -120.0000 82

#__ type_ start__ end____ width___ exp.time_
 18 omega  106.00  175.00   1.0000    8.0000
omega____ theta____ kappa____ phi______ frames
    -      108.0000   45.0000  120.0000 69

#__ type_ start__ end____ width___ exp.time_
 19 omega  106.00  175.00   1.0000    8.0000
omega____ theta____ kappa____ phi______ frames
    -      108.0000  111.0000 -150.0000 69

#__ type_ start__ end____ width___ exp.time_
 20 omega   43.00  142.00   1.0000    8.0000
omega____ theta____ kappa____ phi______ frames
    -      108.0000 -163.0000  119.0000 99

#__ type_ start__ end____ width___ exp.time_
 21 omega   64.00  131.00   1.0000    8.0000
omega____ theta____ kappa____ phi______ frames
    -      108.0000  -77.0000  120.0000 67

#__ type_ start__ end____ width___ exp.time_
 22 omega   46.00   77.00   1.0000    8.0000
omega____ theta____ kappa____ phi______ frames
    -      108.0000  -45.0000  -60.0000 31

#__ type_ start__ end____ width___ exp.time_
 23 omega   82.00  174.00   1.0000    8.0000
omega____ theta____ kappa____ phi______ frames
    -      108.0000   77.0000   60.0000 92

#__ type_ start__ end____ width___ exp.time_
 24 omega   83.00  139.00   1.0000    8.0000
omega____ theta____ kappa____ phi______ frames
    -      108.0000   77.0000 -150.0000 56

#__ type_ start__ end____ width___ exp.time_
 25 omega   86.00  114.00   1.0000    8.0000
omega____ theta____ kappa____ phi______ frames
    -      108.0000 -106.0000 -151.0000 28
;
_diffrn_measurement_device_type 'Xcalibur, Eos, Gemini'
_diffrn_measurement_method '\w scans'
_diffrn_orient_matrix_UB_11 0.0182325000
_diffrn_orient_matrix_UB_12 0.1429115000
_diffrn_orient_matrix_UB_13 -0.0402297000
_diffrn_orient_matrix_UB_21 0.0204485000
_diffrn_orient_matrix_UB_22 -0.1626940000
_diffrn_orient_matrix_UB_23 -0.0169362000
_diffrn_orient_matrix_UB_31 -0.0211364000
_diffrn_orient_matrix_UB_32 -0.0333801000
_diffrn_orient_matrix_UB_33 -0.0911221000
_diffrn_radiation_monochromator graphite
_diffrn_radiation_type 'Cu K\a'
_diffrn_radiation_wavelength 1.5418
_diffrn_reflns_av_R_equivalents 0.0444
_diffrn_reflns_av_unetI/netI 0.0624
_diffrn_reflns_Laue_measured_fraction_full 0.998
_diffrn_reflns_Laue_measured_fraction_max 0.983
_diffrn_reflns_limit_h_max 56
_diffrn_reflns_limit_h_min -54
_diffrn_reflns_limit_k_max 8
_diffrn_reflns_limit_k_min -8
_diffrn_reflns_limit_l_max 18
_diffrn_reflns_limit_l_min -19
_diffrn_reflns_number 17142
_diffrn_reflns_point_group_measured_fraction_full 0.997
_diffrn_reflns_point_group_measured_fraction_max 0.972
_diffrn_reflns_theta_full 67.684
_diffrn_reflns_theta_max 71.098
_diffrn_reflns_theta_min 4.318
_diffrn_source 'Enhance (Cu) X-ray Source'
_exptl_absorpt_coefficient_mu 0.592
_exptl_absorpt_correction_T_max 1.00000
_exptl_absorpt_correction_T_min 0.92787
_exptl_absorpt_correction_type multi-scan
_exptl_absorpt_process_details
;
CrysAlisPro, Agilent Technologies,
Version 1.171.35.11 (release 16-05-2011 CrysAlis171 .NET)
(compiled May 16 2011,17:55:39)
Empirical absorption correction using spherical harmonics,
 implemented in SCALE3 ABSPACK scaling algorithm.
;
_exptl_crystal_density_diffrn 1.205
_exptl_crystal_F_000 1956
_exptl_crystal_size_max 0.500
_exptl_crystal_size_mid 0.140
_exptl_crystal_size_min 0.120
_refine_diff_density_max 0.406
_refine_diff_density_min -0.510
_refine_diff_density_rms 0.100
_refine_ls_abs_structure_details
;
 Flack x determined using 3344 quotients [(I+)-(I-)]/[(I+)+(I-)]
 (Parsons, Flack and Wagner, Acta Cryst. B69 (2013) 249-259).
;
_refine_ls_abs_structure_Flack 0.2(2)
_refine_ls_extinction_method none
_refine_ls_goodness_of_fit_ref 1.129
_refine_ls_hydrogen_treatment constr
_refine_ls_matrix_type full
_refine_ls_number_parameters 653
_refine_ls_number_reflns 9288
_refine_ls_number_restraints 37
_refine_ls_restrained_S_all 1.127
_refine_ls_R_factor_all 0.1163
_refine_ls_R_factor_gt 0.1140
_refine_ls_shift/su_max 0.001
_refine_ls_shift/su_mean 0.000
_refine_ls_structure_factor_coef Fsqd
_refine_ls_weighting_details 'w=1/[\s^2^(Fo^2^)+(0.0002P)^2^+63.3665P] where P=(Fo^2^+2Fc^2^)/3'
_refine_ls_weighting_scheme calc
_refine_ls_wR_factor_gt 0.2516
_refine_ls_wR_factor_ref 0.2528
_reflns_Friedel_coverage 0.819
_reflns_Friedel_fraction_full 0.995
_reflns_Friedel_fraction_max 0.959
_reflns_number_gt 8930
_reflns_number_total 9288
_reflns_threshold_expression 'I > 2\s(I)'
_cod_data_source_file np7b01074_si_001.cif
_cod_data_source_block exp_4703
_cod_database_code 1553355
_reflns_odcompleteness_completeness 99.83
_reflns_odcompleteness_iscentric 1
_reflns_odcompleteness_theta 66.97
_shelx_estimated_absorpt_t_max 0.932
_shelx_estimated_absorpt_t_min 0.756
_shelx_shelxl_version_number 2014/7
_shelx_space_group_comment
;
The symmetry employed for this shelxl refinement is uniquely defined
by the following loop, which should always be used as a source of
symmetry information in preference to the above space-group names.
They are only intended as comments.
;

loop_
_space_group_symop_operation_xyz
'x, y, z'
'-x, y, -z'
'x+1/2, y+1/2, z'
'-x+1/2, y+1/2, -z'

loop_
_atom_site_label
_atom_site_type_symbol
_atom_site_fract_x
_atom_site_fract_y
_atom_site_fract_z
_atom_site_U_iso_or_equiv
_atom_site_adp_type
_atom_site_occupancy
_atom_site_site_symmetry_order
_atom_site_calc_flag
_atom_site_refinement_flags_posn
_atom_site_refinement_flags_adp
_atom_site_refinement_flags_occupancy
_atom_site_disorder_assembly
_atom_site_disorder_group
C12 C 0.34484(19) 0.2320(12) 0.4061(6) 0.0201(17) Uani 1 1 d . . . . .
H12 H 0.3251 0.1852 0.4019 0.024 Uiso 1 1 calc R U . . .
C18 C 0.33094(17) 0.2423(13) 0.2439(5) 0.0193(17) Uani 1 1 d . . . . .
C47 C 0.28238(18) -0.1260(12) 0.6685(5) 0.0190(17) Uani 1 1 d . . . . .
C49 C 0.2512(2) -0.1169(12) 0.5200(6) 0.0231(18) Uani 1 1 d . . . . .
C17 C 0.3303(2) 0.3849(14) 0.1816(6) 0.0261(19) Uani 1 1 d . . . . .
O4 O 0.47290(12) -0.3803(8) 0.9432(4) 0.0200(13) Uani 1 1 d . . . . .
H4 H 0.4766 -0.3041 0.9060 0.030 Uiso 1 1 calc R U . . .
C11 C 0.36420(19) 0.2595(14) 0.4952(6) 0.0233(19) Uani 1 1 d . . . . .
H11A H 0.3648 0.1390 0.5280 0.028 Uiso 1 1 calc R U . . .
H11B H 0.3548 0.3564 0.5257 0.028 Uiso 1 1 calc R U . . .
C22 C 0.30979(19) 0.3762(15) 0.1009(6) 0.0261(19) Uani 1 1 d . . . . .
H22 H 0.3098 0.4729 0.0588 0.031 Uiso 1 1 calc R U . . .
O2 O 0.47976(15) 0.1315(12) 0.7083(5) 0.045(2) Uani 1 1 d . . . . .
H2 H 0.4986 0.1309 0.7223 0.067 Uiso 1 1 calc R U . . .
C19 C 0.31045(19) 0.0875(12) 0.2240(6) 0.0211(18) Uani 1 1 d . . . . .
C5 C 0.4477(2) 0.4309(14) 0.5877(5) 0.025(2) Uani 1 1 d . . . . .
H5 H 0.4545 0.3090 0.5661 0.030 Uiso 1 1 calc R U . . .
C48 C 0.27995(19) -0.1289(13) 0.5783(5) 0.0216(18) Uani 1 1 d . . . . .
C51 C 0.22871(18) -0.0894(12) 0.6424(6) 0.0229(18) Uani 1 1 d . . . . .
H51 H 0.2112 -0.0758 0.6639 0.027 Uiso 1 1 calc R U . . .
C42 C 0.31073(18) -0.1454(12) 0.7377(5) 0.0191(17) Uani 1 1 d . . . . .
C46 C 0.25645(18) -0.0920(12) 0.7011(6) 0.0199(17) Uani 1 1 d . . . . .
C6 C 0.4482(2) 0.5735(14) 0.5148(6) 0.027(2) Uani 1 1 d . . . . .
H6A H 0.4693 0.5999 0.5137 0.032 Uiso 1 1 calc R U . . .
H6B H 0.4391 0.6942 0.5275 0.032 Uiso 1 1 calc R U . . .
C43 C 0.31800(19) 0.0135(11) 0.8055(5) 0.0177(17) Uani 1 1 d . . . . .
C39 C 0.3947(2) -0.2137(12) 0.9497(5) 0.0204(18) Uani 1 1 d . . . . .
C38 C 0.36730(17) -0.1623(11) 0.8703(5) 0.0153(16) Uani 1 1 d . . . . .
H38 H 0.3756 -0.0696 0.8340 0.018 Uiso 1 1 calc R U . . .
C4 C 0.4706(2) 0.4684(15) 0.6753(6) 0.032(2) Uani 1 1 d . . . . .
C40 C 0.35694(18) -0.3325(12) 0.8098(6) 0.0230(19) Uani 1 1 d . . . . .
H40A H 0.3731 -0.3673 0.7809 0.028 Uiso 1 1 calc R U . . .
H40B H 0.3537 -0.4421 0.8458 0.028 Uiso 1 1 calc R U . . .
C58 C 0.2471(2) -0.1170(13) 0.4216(6) 0.0258(19) Uani 1 1 d . . . . .
H58A H 0.2568 -0.0047 0.4041 0.039 Uiso 1 1 calc R U . . .
H58B H 0.2256 -0.1147 0.3931 0.039 Uiso 1 1 calc R U . . .
H58C H 0.2561 -0.2319 0.4039 0.039 Uiso 1 1 calc R U . . .
C41 C 0.32870(19) -0.2967(12) 0.7405(6) 0.0238(19) Uani 1 1 d . . . . .
H41 H 0.3231 -0.3883 0.6951 0.029 Uiso 1 1 calc R U . . .
C13 C 0.35268(18) 0.2672(12) 0.3310(5) 0.0202(18) Uani 1 1 d . . . . .
C37 C 0.34067(18) -0.0597(12) 0.8935(5) 0.0190(17) Uani 1 1 d . . . . .
C30 C 0.42076(18) -0.2869(12) 0.9128(5) 0.0172(16) Uani 1 1 d . . . . .
H30A H 0.4234 -0.2009 0.8652 0.021 Uiso 1 1 calc R U . . .
H30B H 0.4155 -0.4141 0.8868 0.021 Uiso 1 1 calc R U . . .
C21 C 0.2897(2) 0.2313(15) 0.0813(6) 0.029(2) Uani 1 1 d . . . . .
H21 H 0.2757 0.2283 0.0259 0.035 Uiso 1 1 calc R U . . .
C20 C 0.28965(19) 0.0850(14) 0.1430(6) 0.0257(19) Uani 1 1 d . . . . .
C28 C 0.3101(2) -0.0741(12) 0.2859(6) 0.0248(19) Uani 1 1 d . . . . .
H28A H 0.3301 -0.0901 0.3246 0.037 Uiso 1 1 calc R U . . .
H28B H 0.3042 -0.1910 0.2523 0.037 Uiso 1 1 calc R U . . .
H28C H 0.2956 -0.0468 0.3213 0.037 Uiso 1 1 calc R U . . .
C36 C 0.35266(19) 0.1128(14) 0.9542(6) 0.026(2) Uani 1 1 d . . . . .
H36A H 0.3590 0.2138 0.9186 0.031 Uiso 1 1 calc R U . . .
H36B H 0.3361 0.1641 0.9776 0.031 Uiso 1 1 calc R U . . .
C50 C 0.22584(19) -0.1060(12) 0.5542(6) 0.0238(19) Uani 1 1 d . . . . .
H50 H 0.2064 -0.1101 0.5157 0.029 Uiso 1 1 calc R U . . .
C7 C 0.43132(19) 0.5009(14) 0.4246(6) 0.0242(19) Uani 1 1 d . . . . .
H7A H 0.4417 0.3867 0.4099 0.029 Uiso 1 1 calc R U . . .
H7B H 0.4321 0.5993 0.3802 0.029 Uiso 1 1 calc R U . . .
C24 C 0.4652(2) 0.6590(17) 0.7168(7) 0.037(3) Uani 1 1 d . . . . .
H24A H 0.4641 0.7607 0.6726 0.045 Uiso 1 1 calc R U . . .
H24B H 0.4455 0.6535 0.7323 0.045 Uiso 1 1 calc R U . . .
C8 C 0.39811(18) 0.4502(11) 0.4189(5) 0.0169(16) Uani 1 1 d . . . . .
C14 C 0.38451(19) 0.3380(14) 0.3305(6) 0.025(2) Uani 1 1 d . . . . .
C15 C 0.38360(19) 0.4605(13) 0.2484(6) 0.0235(19) Uani 1 1 d . . . . .
H15A H 0.3983 0.5651 0.2645 0.028 Uiso 1 1 calc R U . . .
H15B H 0.3898 0.3815 0.2037 0.028 Uiso 1 1 calc R U . . .
C26 C 0.3804(2) 0.6378(13) 0.4177(6) 0.029(2) Uani 1 1 d . . . . .
H26A H 0.3916 0.7233 0.4632 0.044 Uiso 1 1 calc R U . . .
H26B H 0.3607 0.6106 0.4289 0.044 Uiso 1 1 calc R U . . .
H26C H 0.3777 0.6985 0.3601 0.044 Uiso 1 1 calc R U . . .
C57 C 0.30721(18) -0.1317(14) 0.5396(5) 0.0222(18) Uani 1 1 d . . . . .
H57A H 0.3069 -0.0200 0.5022 0.033 Uiso 1 1 calc R U . . .
H57B H 0.3069 -0.2472 0.5046 0.033 Uiso 1 1 calc R U . . .
H57C H 0.3255 -0.1299 0.5871 0.033 Uiso 1 1 calc R U . . .
C59 C 0.4331(6) -0.048(3) 1.0741(16) 0.018(4) Uani 0.5 1 d . U P A 2
C54 C 0.3867(2) -0.3740(17) 1.0082(7) 0.038(3) Uani 1 1 d . . . . .
H54A H 0.3801 -0.3175 1.0575 0.057 Uiso 1 1 calc R U . . .
H54B H 0.4045 -0.4532 1.0308 0.057 Uiso 1 1 calc R U . . .
H54C H 0.3705 -0.4523 0.9734 0.057 Uiso 1 1 calc R U . . .
O1 O 0.4365(2) 0.0884(13) 0.7956(4) 0.058(3) Uani 1 1 d . . . . .
H1 H 0.4413 0.1142 0.8494 0.087 Uiso 1 1 calc R U . . .
O5 O 0.46865(14) 0.0196(9) 0.9681(5) 0.0312(16) Uani 1 1 d . . . . .
H5A H 0.4875 0.0215 0.9771 0.047 Uiso 1 1 calc R U . B -1
C27 C 0.40244(19) 0.1567(14) 0.3208(6) 0.0246(19) Uani 1 1 d . . . . .
H27A H 0.4059 0.0826 0.3751 0.037 Uiso 1 1 calc R U . . .
H27B H 0.4218 0.1923 0.3091 0.037 Uiso 1 1 calc R U . . .
H27C H 0.3910 0.0802 0.2720 0.037 Uiso 1 1 calc R U . . .
C34 C 0.4050(2) -0.0204(15) 0.9995(6) 0.027(2) Uani 1 1 d . . . . .
H34A H 0.4102 0.0700 0.9563 0.033 Uiso 0.5 1 calc R U P A 2
H34 H 0.4063 0.0666 0.9502 0.033 Uiso 0.5 1 calc R U P A 1
O3 O 0.4876(2) 0.7079(18) 0.7930(5) 0.072(4) Uani 1 1 d . . . . .
H3 H 0.5046 0.6779 0.7858 0.107 Uiso 1 1 calc R U . . .
C2 C 0.4372(3) 0.2593(18) 0.7455(6) 0.042(3) Uani 1 1 d . . . . .
H2A H 0.4298 0.3669 0.7761 0.050 Uiso 1 1 calc R U . . .
C9 C 0.39678(17) 0.3215(12) 0.4987(5) 0.0182(17) Uani 1 1 d . . . . .
H9 H 0.4072 0.2018 0.4886 0.022 Uiso 1 1 calc R U . . .
C61 C 0.4311(4) -0.179(3) 1.1524(12) 0.018(3) Uani 0.5 1 d . U P A 2
H61A H 0.4147 -0.1333 1.1782 0.022 Uiso 0.5 1 calc R U P A 2
H61B H 0.4259 -0.3091 1.1300 0.022 Uiso 0.5 1 calc R U P A 2
C29 C 0.2662(3) -0.0713(18) 0.1174(7) 0.044(3) Uani 1 1 d . . . . .
H29A H 0.2762 -0.1921 0.1120 0.066 Uiso 1 1 calc R U . . .
H29B H 0.2524 -0.0396 0.0612 0.066 Uiso 1 1 calc R U . . .
H29C H 0.2548 -0.0828 0.1627 0.066 Uiso 1 1 calc R U . . .
C10 C 0.4146(2) 0.3921(14) 0.5909(5) 0.0253(19) Uani 1 1 d . . . . .
C55 C 0.3231(2) -0.1939(15) 0.9427(6) 0.028(2) Uani 1 1 d . . . . .
H55A H 0.3066 -0.1233 0.9579 0.042 Uiso 1 1 calc R U . . .
H55B H 0.3367 -0.2413 0.9964 0.042 Uiso 1 1 calc R U . . .
H55C H 0.3149 -0.3011 0.9047 0.042 Uiso 1 1 calc R U . . .
C56 C 0.3313(2) 0.1781(12) 0.7605(6) 0.0224(18) Uani 1 1 d . . . . .
H56A H 0.3526 0.1539 0.7646 0.034 Uiso 1 1 calc R U . . .
H56B H 0.3291 0.2982 0.7899 0.034 Uiso 1 1 calc R U . . .
H56C H 0.3205 0.1861 0.6987 0.034 Uiso 1 1 calc R U . . .
O7 O 0.4581(3) -0.186(2) 1.2193(8) 0.025(3) Uani 0.5 1 d . U P A 2
H7 H 0.4677 -0.2849 1.2135 0.038 Uiso 0.5 1 calc R U P A 2
C32 C 0.46009(19) -0.1087(15) 1.0275(5) 0.028(2) Uani 1 1 d . . . . .
H32A H 0.4784 -0.1328 1.0758 0.033 Uiso 0.5 1 calc R U P A 2
H32 H 0.4781 -0.1318 1.0766 0.033 Uiso 0.5 1 calc R U P A 1
C45 C 0.26188(19) -0.0541(14) 0.7977(6) 0.0246(19) Uani 1 1 d . . . . .
H45A H 0.2672 -0.1736 0.8311 0.030 Uiso 1 1 calc R U . . .
H45B H 0.2435 -0.0015 0.8115 0.030 Uiso 1 1 calc R U . . .
C25 C 0.3990(3) 0.5651(16) 0.6235(7) 0.040(3) Uani 1 1 d . . . . .
H25A H 0.4034 0.5638 0.6877 0.061 Uiso 1 1 calc R U . . .
H25B H 0.3773 0.5573 0.5994 0.061 Uiso 1 1 calc R U . . .
H25C H 0.4066 0.6831 0.6037 0.061 Uiso 1 1 calc R U . . .
C3 C 0.4689(2) 0.3048(17) 0.7393(7) 0.041(3) Uani 1 1 d . . . . .
H3A H 0.4815 0.3363 0.7989 0.049 Uiso 1 1 calc R U . . .
C31 C 0.45068(18) -0.3001(11) 0.9824(5) 0.0175(17) Uani 1 1 d . . . . .
H31 H 0.4477 -0.3908 1.0285 0.021 Uiso 1 1 calc R U . . .
C35 C 0.3792(2) 0.0651(18) 1.0315(6) 0.037(3) Uani 1 1 d . . . . .
H35A H 0.3861 0.1821 1.0653 0.044 Uiso 1 1 calc R U . . .
H35B H 0.3725 -0.0259 1.0710 0.044 Uiso 1 1 calc R U . . .
C44 C 0.2880(2) 0.0898(14) 0.8229(6) 0.028(2) Uani 1 1 d . . . . .
H44A H 0.2912 0.1215 0.8859 0.034 Uiso 1 1 calc R U . . .
H44B H 0.2822 0.2080 0.7890 0.034 Uiso 1 1 calc R U . . .
C16 C 0.3524(2) 0.5459(13) 0.2077(6) 0.0247(19) Uani 1 1 d . . . . .
H16A H 0.3461 0.6291 0.2509 0.030 Uiso 1 1 calc R U . . .
H16B H 0.3532 0.6231 0.1556 0.030 Uiso 1 1 calc R U . . .
C23 C 0.5026(2) 0.4773(16) 0.6610(6) 0.034(2) Uani 1 1 d . . . . .
H23A H 0.5052 0.3764 0.6205 0.052 Uiso 1 1 calc R U . . .
H23B H 0.5172 0.4604 0.7173 0.052 Uiso 1 1 calc R U . . .
H23C H 0.5058 0.6010 0.6361 0.052 Uiso 1 1 calc R U . . .
C1 C 0.4151(2) 0.2286(15) 0.6573(5) 0.027(2) Uani 1 1 d . . . . .
H1A H 0.3947 0.2134 0.6672 0.033 Uiso 1 1 calc R U . . .
H1B H 0.4203 0.1090 0.6313 0.033 Uiso 1 1 calc R U . . .
C60 C 0.4420(5) 0.154(3) 1.1090(14) 0.025(4) Uani 0.5 1 d . U P A 2
H60A H 0.4384 0.2439 1.0597 0.037 Uiso 0.5 1 calc R U P A 2
H60B H 0.4633 0.1564 1.1393 0.037 Uiso 0.5 1 calc R U P A 2
H60C H 0.4299 0.1913 1.1499 0.037 Uiso 0.5 1 calc R U P A 2
O8 O 0.4782(4) 0.042(2) 1.3605(10) 0.042(4) Uani 0.5 1 d . . P C -1
H8 H 0.4747 -0.0636 1.3350 0.063 Uiso 0.5 1 calc R U P C -1
C62 C 0.4866(5) 0.014(3) 1.4504(14) 0.042(5) Uani 0.5 1 d . . P C -1
H62A H 0.4745 -0.0883 1.4666 0.063 Uiso 0.5 1 calc R U P C -1
H62B H 0.4833 0.1313 1.4804 0.063 Uiso 0.5 1 calc R U P C -1
H62C H 0.5079 -0.0206 1.4678 0.063 Uiso 0.5 1 calc R U P C -1
O6 O 0.4650(3) -0.074(2) 1.2181(8) 0.021(3) Uani 0.5 1 d . U P A 1
H6 H 0.4769 -0.1628 1.2151 0.032 Uiso 0.5 1 calc R U P A 1
C53 C 0.4378(4) -0.099(3) 1.1515(13) 0.021(3) Uani 0.5 1 d . U P A 1
H53A H 0.4208 -0.0471 1.1733 0.026 Uiso 0.5 1 calc R U P A 1
H53B H 0.4342 -0.2363 1.1410 0.026 Uiso 0.5 1 calc R U P A 1
C52 C 0.4479(5) 0.210(3) 1.0849(14) 0.025(4) Uani 0.5 1 d . U P A 1
H52A H 0.4463 0.2798 1.0299 0.037 Uiso 0.5 1 calc R U P A 1
H52B H 0.4687 0.2137 1.1197 0.037 Uiso 0.5 1 calc R U P A 1
H52C H 0.4348 0.2693 1.1182 0.037 Uiso 0.5 1 calc R U P A 1
C33 C 0.4380(6) -0.002(4) 1.0638(18) 0.021(4) Uani 0.5 1 d . U P A 1

loop_
_atom_site_aniso_label
_atom_site_aniso_U_11
_atom_site_aniso_U_22
_atom_site_aniso_U_33
_atom_site_aniso_U_23
_atom_site_aniso_U_13
_atom_site_aniso_U_12
C12 0.019(4) 0.011(4) 0.025(4) 0.007(3) -0.005(3) 0.001(3)
C18 0.008(4) 0.026(5) 0.023(4) 0.002(4) 0.003(3) 0.005(3)
C47 0.018(4) 0.011(4) 0.026(4) -0.001(3) 0.001(3) -0.003(3)
C49 0.027(4) 0.013(4) 0.026(4) 0.002(4) -0.003(4) -0.002(4)
C17 0.022(4) 0.032(5) 0.024(4) 0.010(4) 0.005(3) 0.007(4)
O4 0.015(3) 0.021(3) 0.024(3) 0.009(2) 0.004(2) 0.009(2)
C11 0.019(4) 0.030(5) 0.020(4) 0.003(4) 0.003(3) -0.003(4)
C22 0.021(4) 0.033(5) 0.026(4) 0.006(4) 0.009(3) 0.009(4)
O2 0.022(3) 0.053(5) 0.047(4) 0.023(4) -0.014(3) -0.016(4)
C19 0.025(4) 0.013(4) 0.022(4) -0.001(3) -0.001(3) 0.003(3)
C5 0.027(5) 0.032(5) 0.016(4) 0.001(4) 0.004(3) -0.009(4)
C48 0.017(4) 0.022(4) 0.022(4) -0.007(4) -0.001(3) -0.004(3)
C51 0.011(4) 0.019(4) 0.038(5) -0.001(4) 0.005(3) -0.002(3)
C42 0.020(4) 0.015(4) 0.022(4) 0.004(3) 0.004(3) -0.001(3)
C46 0.012(4) 0.018(4) 0.027(4) 0.001(3) 0.001(3) -0.003(3)
C6 0.021(4) 0.025(5) 0.035(5) -0.002(4) 0.009(4) -0.013(4)
C43 0.019(4) 0.008(4) 0.020(4) -0.001(3) -0.007(3) 0.002(3)
C39 0.027(5) 0.019(4) 0.017(4) 0.006(3) 0.009(3) 0.010(3)
C38 0.015(4) 0.009(4) 0.021(4) -0.002(3) 0.001(3) -0.001(3)
C4 0.035(5) 0.041(6) 0.017(4) -0.008(4) -0.001(4) -0.025(5)
C40 0.016(4) 0.007(4) 0.041(5) -0.006(4) -0.002(4) -0.003(3)
C58 0.035(5) 0.012(4) 0.025(4) -0.003(4) -0.004(4) -0.005(4)
C41 0.022(4) 0.015(4) 0.032(5) -0.002(4) 0.002(4) -0.001(4)
C13 0.015(4) 0.020(4) 0.020(4) -0.007(3) -0.005(3) 0.000(3)
C37 0.014(4) 0.020(4) 0.023(4) 0.003(3) 0.003(3) 0.009(3)
C30 0.019(4) 0.016(4) 0.014(4) -0.004(3) -0.001(3) -0.007(3)
C21 0.035(5) 0.034(5) 0.014(4) 0.001(4) -0.004(4) 0.014(4)
C20 0.018(4) 0.025(5) 0.031(5) 0.001(4) 0.000(4) 0.003(4)
C28 0.025(5) 0.015(4) 0.030(5) 0.001(4) -0.001(4) 0.000(4)
C36 0.020(4) 0.037(6) 0.017(4) -0.007(4) -0.003(3) 0.010(4)
C50 0.018(4) 0.009(4) 0.037(5) 0.005(4) -0.007(4) 0.000(3)
C7 0.022(4) 0.028(5) 0.021(4) -0.003(4) 0.002(3) -0.002(4)
C24 0.037(6) 0.044(6) 0.033(5) -0.016(5) 0.014(4) -0.022(5)
C8 0.017(4) 0.010(4) 0.019(4) 0.006(3) -0.006(3) -0.001(3)
C14 0.017(4) 0.038(6) 0.020(4) 0.001(4) 0.003(3) -0.002(4)
C15 0.021(4) 0.025(5) 0.023(4) 0.004(4) 0.002(3) -0.006(4)
C26 0.035(5) 0.015(4) 0.035(5) 0.001(4) 0.004(4) 0.000(4)
C57 0.016(4) 0.029(5) 0.019(4) 0.000(4) -0.002(3) -0.003(4)
C59 0.015(7) 0.025(8) 0.014(7) -0.003(6) 0.003(5) 0.007(6)
C54 0.028(5) 0.049(7) 0.044(6) 0.032(5) 0.024(4) 0.024(5)
O1 0.086(6) 0.063(6) 0.017(3) 0.010(4) -0.002(4) -0.054(5)
O5 0.019(3) 0.022(3) 0.045(4) -0.007(3) -0.007(3) -0.003(3)
C27 0.019(4) 0.031(5) 0.023(4) -0.007(4) 0.003(3) -0.005(4)
C34 0.022(4) 0.040(6) 0.015(4) -0.001(4) -0.004(3) 0.009(4)
O3 0.068(6) 0.126(10) 0.026(4) -0.034(5) 0.021(4) -0.073(7)
C2 0.057(7) 0.054(7) 0.010(4) -0.001(4) -0.001(4) -0.037(6)
C9 0.010(4) 0.020(4) 0.026(4) 0.003(3) 0.005(3) 0.000(3)
C61 0.015(7) 0.026(7) 0.014(6) -0.002(6) 0.006(5) 0.006(6)
C29 0.040(6) 0.052(7) 0.032(5) 0.002(5) -0.007(5) -0.009(6)
C10 0.022(4) 0.034(5) 0.019(4) -0.005(4) 0.003(3) -0.012(4)
C55 0.019(4) 0.037(5) 0.029(5) 0.022(4) 0.006(4) 0.015(4)
C56 0.029(5) 0.009(4) 0.022(4) 0.004(3) -0.007(3) -0.002(3)
O7 0.022(6) 0.034(7) 0.016(6) -0.005(5) -0.002(5) 0.019(6)
C32 0.019(4) 0.037(5) 0.018(4) -0.010(4) -0.014(3) 0.022(4)
C45 0.018(4) 0.028(5) 0.027(5) -0.001(4) 0.004(3) 0.007(4)
C25 0.052(7) 0.042(6) 0.033(5) -0.017(5) 0.022(5) -0.021(5)
C3 0.042(6) 0.051(7) 0.023(5) 0.004(5) -0.003(4) -0.038(6)
C31 0.017(4) 0.009(4) 0.025(4) 0.008(3) 0.003(3) 0.006(3)
C35 0.027(5) 0.061(7) 0.017(4) -0.010(5) -0.006(4) 0.023(5)
C44 0.022(4) 0.026(5) 0.035(5) -0.003(4) 0.005(4) 0.008(4)
C16 0.030(5) 0.022(5) 0.021(4) 0.002(4) 0.003(4) -0.004(4)
C23 0.028(5) 0.046(6) 0.027(5) -0.001(5) 0.002(4) -0.020(5)
C1 0.027(5) 0.040(6) 0.013(4) 0.001(4) -0.002(3) -0.022(4)
C60 0.020(8) 0.033(10) 0.019(8) 0.002(8) 0.002(7) 0.002(7)
O8 0.054(10) 0.022(7) 0.052(9) -0.021(7) 0.018(8) -0.008(7)
C62 0.055(14) 0.029(11) 0.048(13) 0.003(10) 0.028(11) 0.010(10)
O6 0.020(6) 0.015(6) 0.020(6) -0.003(5) -0.011(5) -0.003(5)
C53 0.011(7) 0.027(8) 0.022(7) 0.005(6) -0.004(5) 0.002(6)
C52 0.020(9) 0.030(10) 0.023(9) 0.003(8) 0.004(7) 0.003(8)
C33 0.010(7) 0.028(8) 0.022(7) 0.008(6) -0.002(6) 0.003(6)

loop_
_atom_type_symbol
_atom_type_description
_atom_type_scat_dispersion_real
_atom_type_scat_dispersion_imag
_atom_type_scat_source
C C 0.0181 0.0091 'International Tables Vol C Tables 4.2.6.8 and 6.1.1.4'
H H 0.0000 0.0000 'International Tables Vol C Tables 4.2.6.8 and 6.1.1.4'
O O 0.0492 0.0322 'International Tables Vol C Tables 4.2.6.8 and 6.1.1.4'

loop_
_geom_angle_atom_site_label_1
_geom_angle_atom_site_label_2
_geom_angle_atom_site_label_3
_geom_angle
C11 C12 H12 117.2
C13 C12 H12 117.2
C13 C12 C11 125.6(8)
C17 C18 C19 119.6(8)
C17 C18 C13 116.9(8)
C19 C18 C13 123.4(8)
C48 C47 C42 125.7(8)
C48 C47 C46 119.9(7)
C46 C47 C42 114.4(7)
C48 C49 C58 122.0(8)
C50 C49 C48 119.2(8)
C50 C49 C58 118.8(8)
C18 C17 C16 116.7(8)
C22 C17 C18 120.3(9)
C22 C17 C16 123.0(8)
C31 O4 H4 109.5
C12 C11 H11A 108.5
C12 C11 H11B 108.5
C12 C11 C9 115.3(7)
H11A C11 H11B 107.5
C9 C11 H11A 108.5
C9 C11 H11B 108.5
C17 C22 H22 119.5
C21 C22 C17 121.0(9)
C21 C22 H22 119.5
C3 O2 H2 109.5
C18 C19 C28 123.3(7)
C20 C19 C18 118.7(8)
C20 C19 C28 118.0(8)
C6 C5 H5 104.3
C6 C5 C4 115.1(8)
C6 C5 C10 109.4(7)
C4 C5 H5 104.3
C4 C5 C10 117.7(7)
C10 C5 H5 104.3
C47 C48 C49 119.4(8)
C47 C48 C57 122.3(7)
C49 C48 C57 118.2(8)
C46 C51 H51 119.1
C50 C51 H51 119.1
C50 C51 C46 121.8(8)
C47 C42 C43 116.7(7)
C41 C42 C47 121.3(8)
C41 C42 C43 122.0(8)
C47 C46 C45 116.3(7)
C51 C46 C47 118.5(8)
C51 C46 C45 125.2(8)
C5 C6 H6A 109.2
C5 C6 H6B 109.2
C5 C6 C7 112.2(7)
H6A C6 H6B 107.9
C7 C6 H6A 109.2
C7 C6 H6B 109.2
C42 C43 C37 110.7(6)
C42 C43 C56 105.9(7)
C42 C43 C44 108.6(7)
C56 C43 C37 112.8(7)
C56 C43 C44 106.3(7)
C44 C43 C37 112.1(7)
C30 C39 C38 108.8(6)
C30 C39 C54 107.2(7)
C30 C39 C34 108.0(7)
C54 C39 C38 112.0(8)
C54 C39 C34 114.6(8)
C34 C39 C38 106.1(6)
C39 C38 H38 105.1
C40 C38 C39 112.2(7)
C40 C38 H38 105.1
C40 C38 C37 111.6(7)
C37 C38 C39 116.6(7)
C37 C38 H38 105.1
C5 C4 C3 108.7(8)
C24 C4 C5 112.4(9)
C24 C4 C3 109.7(8)
C23 C4 C5 110.4(8)
C23 C4 C24 106.5(8)
C23 C4 C3 109.1(9)
C38 C40 H40A 108.8
C38 C40 H40B 108.8
H40A C40 H40B 107.7
C41 C40 C38 113.8(7)
C41 C40 H40A 108.8
C41 C40 H40B 108.8
C49 C58 H58A 109.5
C49 C58 H58B 109.5
C49 C58 H58C 109.5
H58A C58 H58B 109.5
H58A C58 H58C 109.5
H58B C58 H58C 109.5
C42 C41 C40 125.1(8)
C42 C41 H41 117.5
C40 C41 H41 117.5
C12 C13 C18 121.5(8)
C12 C13 C14 121.3(7)
C18 C13 C14 117.1(7)
C38 C37 C43 109.6(7)
C38 C37 C36 109.1(7)
C38 C37 C55 111.5(7)
C36 C37 C43 109.7(7)
C36 C37 C55 108.5(7)
C55 C37 C43 108.4(7)
C39 C30 H30A 108.9
C39 C30 H30B 108.9
C39 C30 C31 113.2(7)
H30A C30 H30B 107.7
C31 C30 H30A 108.9
C31 C30 H30B 108.9
C22 C21 H21 119.8
C22 C21 C20 120.3(8)
C20 C21 H21 119.8
C19 C20 C21 120.1(9)
C19 C20 C29 122.3(9)
C21 C20 C29 117.6(8)
C19 C28 H28A 109.5
C19 C28 H28B 109.5
C19 C28 H28C 109.5
H28A C28 H28B 109.5
H28A C28 H28C 109.5
H28B C28 H28C 109.5
C37 C36 H36A 108.7
C37 C36 H36B 108.7
H36A C36 H36B 107.6
C35 C36 C37 114.1(8)
C35 C36 H36A 108.7
C35 C36 H36B 108.7
C49 C50 H50 119.7
C51 C50 C49 120.6(8)
C51 C50 H50 119.7
C6 C7 H7A 108.8
C6 C7 H7B 108.8
C6 C7 C8 113.8(7)
H7A C7 H7B 107.7
C8 C7 H7A 108.8
C8 C7 H7B 108.8
C4 C24 H24A 108.7
C4 C24 H24B 108.7
H24A C24 H24B 107.6
O3 C24 C4 114.2(10)
O3 C24 H24A 108.7
O3 C24 H24B 108.7
C7 C8 C14 109.9(7)
C7 C8 C26 108.0(7)
C7 C8 C9 108.4(6)
C26 C8 C14 108.6(7)
C26 C8 C9 112.6(7)
C9 C8 C14 109.3(7)
C13 C14 C8 109.2(7)
C13 C14 C27 105.1(7)
C15 C14 C13 110.4(7)
C15 C14 C8 112.2(7)
C15 C14 C27 106.7(7)
C27 C14 C8 113.0(7)
C14 C15 H15A 108.8
C14 C15 H15B 108.8
H15A C15 H15B 107.7
C16 C15 C14 113.6(7)
C16 C15 H15A 108.8
C16 C15 H15B 108.8
C8 C26 H26A 109.5
C8 C26 H26B 109.5
C8 C26 H26C 109.5
H26A C26 H26B 109.5
H26A C26 H26C 109.5
H26B C26 H26C 109.5
C48 C57 H57A 109.5
C48 C57 H57B 109.5
C48 C57 H57C 109.5
H57A C57 H57B 109.5
H57A C57 H57C 109.5
H57B C57 H57C 109.5
C34 C59 C61 118.7(16)
C34 C59 C32 106.2(15)
C34 C59 C60 105.0(16)
C61 C59 C32 112.9(16)
C60 C59 C61 109.2(18)
C60 C59 C32 103.6(16)
C39 C54 H54A 109.5
C39 C54 H54B 109.5
C39 C54 H54C 109.5
H54A C54 H54B 109.5
H54A C54 H54C 109.5
H54B C54 H54C 109.5
C2 O1 H1 109.5
C32 O5 H5A 109.5
C14 C27 H27A 109.5
C14 C27 H27B 109.5
C14 C27 H27C 109.5
H27A C27 H27B 109.5
H27A C27 H27C 109.5
H27B C27 H27C 109.5
C39 C34 H34A 107.7
C39 C34 H34 102.2
C39 C34 C33 120.1(12)
C59 C34 C39 111.4(11)
C59 C34 H34A 107.7
C35 C34 C39 110.0(8)
C35 C34 C59 112.1(11)
C35 C34 H34A 107.7
C35 C34 H34 102.2
C35 C34 C33 116.9(12)
C33 C34 H34 102.2
C24 O3 H3 109.5
O1 C2 H2A 108.3
O1 C2 C3 111.1(11)
O1 C2 C1 106.2(8)
C3 C2 H2A 108.3
C3 C2 C1 114.3(8)
C1 C2 H2A 108.3
C11 C9 C8 111.1(7)
C11 C9 H9 104.6
C11 C9 C10 114.0(7)
C8 C9 H9 104.6
C8 C9 C10 116.6(7)
C10 C9 H9 104.6
C59 C61 H61A 108.9
C59 C61 H61B 108.9
H61A C61 H61B 107.7
O7 C61 C59 113.5(17)
O7 C61 H61A 108.9
O7 C61 H61B 108.9
C20 C29 H29A 109.5
C20 C29 H29B 109.5
C20 C29 H29C 109.5
H29A C29 H29B 109.5
H29A C29 H29C 109.5
H29B C29 H29C 109.5
C5 C10 C9 108.7(7)
C5 C10 C25 113.6(8)
C25 C10 C9 112.0(8)
C1 C10 C5 107.1(7)
C1 C10 C9 107.9(7)
C1 C10 C25 107.2(8)
C37 C55 H55A 109.5
C37 C55 H55B 109.5
C37 C55 H55C 109.5
H55A C55 H55B 109.5
H55A C55 H55C 109.5
H55B C55 H55C 109.5
C43 C56 H56A 109.5
C43 C56 H56B 109.5
C43 C56 H56C 109.5
H56A C56 H56B 109.5
H56A C56 H56C 109.5
H56B C56 H56C 109.5
C61 O7 H7 109.5
C59 C32 H32A 107.0
O5 C32 C59 119.0(11)
O5 C32 H32A 107.0
O5 C32 H32 107.6
O5 C32 C31 110.3(7)
O5 C32 C33 104.6(11)
C31 C32 C59 106.1(11)
C31 C32 H32A 107.0
C31 C32 H32 107.6
C33 C32 H32 107.6
C33 C32 C31 118.8(12)
C46 C45 H45A 110.1
C46 C45 H45B 110.1
C46 C45 C44 107.8(7)
H45A C45 H45B 108.5
C44 C45 H45A 110.1
C44 C45 H45B 110.1
C10 C25 H25A 109.5
C10 C25 H25B 109.5
C10 C25 H25C 109.5
H25A C25 H25B 109.5
H25A C25 H25C 109.5
H25B C25 H25C 109.5
O2 C3 C4 109.6(8)
O2 C3 C2 104.9(9)
O2 C3 H3A 109.5
C4 C3 H3A 109.5
C2 C3 C4 113.7(10)
C2 C3 H3A 109.5
O4 C31 C30 109.0(7)
O4 C31 C32 113.3(7)
O4 C31 H31 107.4
C30 C31 H31 107.4
C32 C31 C30 112.2(6)
C32 C31 H31 107.4
C36 C35 H35A 109.4
C36 C35 H35B 109.4
C34 C35 C36 111.0(7)
C34 C35 H35A 109.4
C34 C35 H35B 109.4
H35A C35 H35B 108.0
C43 C44 H44A 109.0
C43 C44 H44B 109.0
C45 C44 C43 113.0(7)
C45 C44 H44A 109.0
C45 C44 H44B 109.0
H44A C44 H44B 107.8
C17 C16 C15 108.4(7)
C17 C16 H16A 110.0
C17 C16 H16B 110.0
C15 C16 H16A 110.0
C15 C16 H16B 110.0
H16A C16 H16B 108.4
C4 C23 H23A 109.5
C4 C23 H23B 109.5
C4 C23 H23C 109.5
H23A C23 H23B 109.5
H23A C23 H23C 109.5
H23B C23 H23C 109.5
C2 C1 C10 113.9(8)
C2 C1 H1A 108.8
C2 C1 H1B 108.8
C10 C1 H1A 108.8
C10 C1 H1B 108.8
H1A C1 H1B 107.7
C59 C60 H60A 109.5
C59 C60 H60B 109.5
C59 C60 H60C 109.5
H60A C60 H60B 109.5
H60A C60 H60C 109.5
H60B C60 H60C 109.5
C62 O8 H8 109.5
O8 C62 H62A 109.5
O8 C62 H62B 109.5
O8 C62 H62C 109.5
H62A C62 H62B 109.5
H62A C62 H62C 109.5
H62B C62 H62C 109.5
C53 O6 H6 109.5
O6 C53 H53A 108.8
O6 C53 H53B 108.8
O6 C53 C33 113.9(17)
H53A C53 H53B 107.7
C33 C53 H53A 108.8
C33 C53 H53B 108.8
H52A C52 H52B 109.5
H52A C52 H52C 109.5
H52B C52 H52C 109.5
C33 C52 H52A 109.5
C33 C52 H52B 109.5
C33 C52 H52C 109.5
C32 C33 C34 110.2(18)
C32 C33 C53 105.8(17)
C32 C33 C52 112.0(16)
C53 C33 C34 108.4(15)
C53 C33 C52 107(2)
C52 C33 C34 112.8(17)

loop_
_geom_bond_atom_site_label_1
_geom_bond_atom_site_label_2
_geom_bond_distance
C12 H12 0.9500
C12 C11 1.478(11)
C12 C13 1.336(12)
C18 C17 1.397(12)
C18 C19 1.425(12)
C18 C13 1.497(11)
C47 C48 1.395(12)
C47 C42 1.487(11)
C47 C46 1.424(12)
C49 C48 1.415(11)
C49 C58 1.510(12)
C49 C50 1.397(13)
C17 C22 1.386(12)
C17 C16 1.511(13)
O4 H4 0.8400
O4 C31 1.428(10)
C11 H11A 0.9900
C11 H11B 0.9900
C11 C9 1.546(11)
C22 H22 0.9500
C22 C21 1.359(14)
O2 H2 0.8400
O2 C3 1.446(15)
C19 C20 1.395(12)
C19 C28 1.499(12)
C5 H5 1.0000
C5 C6 1.528(12)
C5 C4 1.542(11)
C5 C10 1.556(12)
C48 C57 1.515(12)
C51 H51 0.9500
C51 C46 1.381(11)
C51 C50 1.364(13)
C42 C43 1.526(11)
C42 C41 1.342(12)
C46 C45 1.500(12)
C6 H6A 0.9900
C6 H6B 0.9900
C6 C7 1.530(12)
C43 C37 1.602(10)
C43 C56 1.556(12)
C43 C44 1.564(12)
C39 C38 1.585(11)
C39 C30 1.536(11)
C39 C54 1.555(12)
C39 C34 1.584(13)
C38 H38 1.0000
C38 C40 1.533(11)
C38 C37 1.537(11)
C4 C24 1.538(15)
C4 C3 1.543(14)
C4 C23 1.538(14)
C40 H40A 0.9900
C40 H40B 0.9900
C40 C41 1.499(11)
C58 H58A 0.9800
C58 H58B 0.9800
C58 H58C 0.9800
C41 H41 0.9500
C13 C14 1.545(12)
C37 C36 1.561(12)
C37 C55 1.562(12)
C30 H30A 0.9900
C30 H30B 0.9900
C30 C31 1.539(10)
C21 H21 0.9500
C21 C20 1.415(13)
C20 C29 1.524(14)
C28 H28A 0.9800
C28 H28B 0.9800
C28 H28C 0.9800
C36 H36A 0.9900
C36 H36B 0.9900
C36 C35 1.534(11)
C50 H50 0.9500
C7 H7A 0.9900
C7 H7B 0.9900
C7 C8 1.547(11)
C24 H24A 0.9900
C24 H24B 0.9900
C24 O3 1.420(12)
C8 C14 1.589(12)
C8 C26 1.549(12)
C8 C9 1.559(11)
C14 C15 1.543(12)
C14 C27 1.546(13)
C15 H15A 0.9900
C15 H15B 0.9900
C15 C16 1.543(12)
C26 H26A 0.9800
C26 H26B 0.9800
C26 H26C 0.9800
C57 H57A 0.9800
C57 H57B 0.9800
C57 H57C 0.9800
C59 C34 1.53(3)
C59 C61 1.56(3)
C59 C32 1.64(3)
C59 C60 1.54(3)
C54 H54A 0.9800
C54 H54B 0.9800
C54 H54C 0.9800
O1 H1 0.8400
O1 C2 1.443(13)
O5 H5A 0.8400
O5 C32 1.421(13)
C27 H27A 0.9800
C27 H27B 0.9800
C27 H27C 0.9800
C34 H34A 1.0000
C34 H34 1.0000
C34 C35 1.517(12)
C34 C33 1.61(3)
O3 H3 0.8400
C2 H2A 1.0000
C2 C3 1.514(15)
C2 C1 1.523(11)
C9 H9 1.0000
C9 C10 1.564(11)
C61 H61A 0.9900
C61 H61B 0.9900
C61 O7 1.42(2)
C29 H29A 0.9800
C29 H29B 0.9800
C29 H29C 0.9800
C10 C25 1.558(14)
C10 C1 1.549(13)
C55 H55A 0.9800
C55 H55B 0.9800
C55 H55C 0.9800
C56 H56A 0.9800
C56 H56B 0.9800
C56 H56C 0.9800
O7 H7 0.8400
C32 H32A 1.0000
C32 H32 1.0000
C32 C31 1.536(12)
C32 C33 1.48(3)
C45 H45A 0.9900
C45 H45B 0.9900
C45 C44 1.545(13)
C25 H25A 0.9800
C25 H25B 0.9800
C25 H25C 0.9800
C3 H3A 1.0000
C31 H31 1.0000
C35 H35A 0.9900
C35 H35B 0.9900
C44 H44A 0.9900
C44 H44B 0.9900
C16 H16A 0.9900
C16 H16B 0.9900
C23 H23A 0.9800
C23 H23B 0.9800
C23 H23C 0.9800
C1 H1A 0.9900
C1 H1B 0.9900
C60 H60A 0.9800
C60 H60B 0.9800
C60 H60C 0.9800
O8 H8 0.8400
O8 C62 1.39(3)
C62 H62A 0.9800
C62 H62B 0.9800
C62 H62C 0.9800
O6 H6 0.8400
O6 C53 1.43(2)
C53 H53A 0.9900
C53 H53B 0.9900
C53 C33 1.54(3)
C52 H52A 0.9800
C52 H52B 0.9800
C52 H52C 0.9800
C52 C33 1.57(3)

loop_
_geom_torsion_atom_site_label_1
_geom_torsion_atom_site_label_2
_geom_torsion_atom_site_label_3
_geom_torsion_atom_site_label_4
_geom_torsion
C12 C11 C9 C8 33.1(11)
C12 C11 C9 C10 167.3(8)
C12 C13 C14 C8 -27.2(11)
C12 C13 C14 C15 -151.0(8)
C12 C13 C14 C27 94.2(9)
C18 C17 C22 C21 0.9(14)
C18 C17 C16 C15 47.5(10)
C18 C19 C20 C21 1.8(13)
C18 C19 C20 C29 -177.8(9)
C18 C13 C14 C8 152.0(7)
C18 C13 C14 C15 28.2(11)
C18 C13 C14 C27 -86.5(9)
C47 C42 C43 C37 157.7(7)
C47 C42 C43 C56 -79.7(9)
C47 C42 C43 C44 34.1(10)
C47 C42 C41 C40 -177.2(8)
C47 C46 C45 C44 45.8(10)
C17 C18 C19 C20 -1.5(12)
C17 C18 C19 C28 178.4(8)
C17 C18 C13 C12 136.3(9)
C17 C18 C13 C14 -42.9(11)
C17 C22 C21 C20 -0.6(14)
C11 C12 C13 C18 -177.4(8)
C11 C12 C13 C14 1.8(14)
C11 C9 C10 C5 174.5(8)
C11 C9 C10 C25 -59.1(10)
C11 C9 C10 C1 58.7(10)
C22 C17 C16 C15 -133.5(9)
C22 C21 C20 C19 -0.8(14)
C22 C21 C20 C29 178.9(9)
C19 C18 C17 C22 0.2(13)
C19 C18 C17 C16 179.2(8)
C19 C18 C13 C12 -40.7(12)
C19 C18 C13 C14 140.1(8)
C5 C6 C7 C8 57.5(11)
C5 C4 C24 O3 -174.0(8)
C5 C4 C3 O2 68.0(10)
C5 C4 C3 C2 -49.1(12)
C5 C10 C1 C2 50.4(11)
C48 C47 C42 C43 124.3(9)
C48 C47 C42 C41 -56.6(13)
C48 C47 C46 C51 9.1(12)
C48 C47 C46 C45 -168.6(8)
C48 C49 C50 C51 6.0(13)
C51 C46 C45 C44 -131.8(9)
C42 C47 C48 C49 177.3(8)
C42 C47 C48 C57 -6.7(14)
C42 C47 C46 C51 -174.1(8)
C42 C47 C46 C45 8.1(11)
C42 C43 C37 C38 49.2(9)
C42 C43 C37 C36 168.9(7)
C42 C43 C37 C55 -72.8(9)
C42 C43 C44 C45 21.6(10)
C46 C47 C48 C49 -6.3(13)
C46 C47 C48 C57 169.7(8)
C46 C47 C42 C43 -52.2(10)
C46 C47 C42 C41 126.9(9)
C46 C51 C50 C49 -3.1(13)
C46 C45 C44 C43 -61.5(10)
C6 C5 C4 C24 62.7(11)
C6 C5 C4 C3 -175.7(9)
C6 C5 C4 C23 -56.1(12)
C6 C5 C10 C9 56.5(10)
C6 C5 C10 C25 -68.9(10)
C6 C5 C10 C1 172.9(8)
C6 C7 C8 C14 -168.5(8)
C6 C7 C8 C26 73.2(9)
C6 C7 C8 C9 -49.1(10)
C43 C42 C41 C40 1.9(14)
C43 C37 C36 C35 -168.4(8)
C39 C38 C40 C41 172.8(7)
C39 C38 C37 C43 169.9(7)
C39 C38 C37 C36 49.8(9)
C39 C38 C37 C55 -70.0(9)
C39 C30 C31 O4 176.4(7)
C39 C30 C31 C32 -57.3(9)
C39 C34 C35 C36 -62.2(11)
C39 C34 C33 C32 36.8(19)
C39 C34 C33 C53 -79(2)
C39 C34 C33 C52 162.8(14)
C38 C39 C30 C31 167.5(7)
C38 C39 C34 C59 -175.6(11)
C38 C39 C34 C35 59.3(9)
C38 C39 C34 C33 -160.6(12)
C38 C40 C41 C42 -10.6(13)
C38 C37 C36 C35 -48.3(10)
C4 C5 C6 C7 164.7(8)
C4 C5 C10 C9 -169.6(8)
C4 C5 C10 C25 64.9(11)
C4 C5 C10 C1 -53.2(11)
C40 C38 C37 C43 -59.3(9)
C40 C38 C37 C36 -179.4(7)
C40 C38 C37 C55 60.8(9)
C58 C49 C48 C47 179.3(8)
C58 C49 C48 C57 3.1(13)
C58 C49 C50 C51 -174.5(8)
C41 C42 C43 C37 -21.4(11)
C41 C42 C43 C56 101.2(9)
C41 C42 C43 C44 -145.0(9)
C13 C12 C11 C9 -4.3(13)
C13 C18 C17 C22 -177.0(8)
C13 C18 C17 C16 2.1(12)
C13 C18 C19 C20 175.4(8)
C13 C18 C19 C28 -4.7(13)
C13 C14 C15 C16 22.1(11)
C37 C43 C44 C45 -101.2(8)
C37 C38 C40 C41 39.7(10)
C37 C36 C35 C34 56.6(12)
C30 C39 C38 C40 58.0(9)
C30 C39 C38 C37 -171.5(7)
C30 C39 C34 C59 -59.1(12)
C30 C39 C34 C35 175.9(7)
C30 C39 C34 C33 -44.1(14)
C28 C19 C20 C21 -178.1(8)
C28 C19 C20 C29 2.3(14)
C50 C49 C48 C47 -1.1(13)
C50 C49 C48 C57 -177.3(8)
C50 C51 C46 C47 -4.4(13)
C50 C51 C46 C45 173.1(9)
C7 C8 C14 C13 173.2(7)
C7 C8 C14 C15 -64.1(9)
C7 C8 C14 C27 56.6(9)
C7 C8 C9 C11 -178.0(7)
C7 C8 C9 C10 49.1(9)
C24 C4 C3 O2 -168.8(8)
C24 C4 C3 C2 74.2(11)
C8 C14 C15 C16 -100.0(8)
C8 C9 C10 C5 -53.9(10)
C8 C9 C10 C25 72.4(9)
C8 C9 C10 C1 -169.8(7)
C14 C8 C9 C11 -58.3(9)
C14 C8 C9 C10 168.8(7)
C14 C15 C16 C17 -59.8(10)
C26 C8 C14 C13 -68.9(9)
C26 C8 C14 C15 53.9(9)
C26 C8 C14 C27 174.6(7)
C26 C8 C9 C11 62.5(9)
C26 C8 C9 C10 -70.4(9)
C59 C34 C35 C36 173.2(12)
C59 C32 C31 O4 -176.0(11)
C59 C32 C31 C30 60.0(12)
C54 C39 C38 C40 -60.3(10)
C54 C39 C38 C37 70.2(9)
C54 C39 C30 C31 -71.2(9)
C54 C39 C34 C59 60.3(13)
C54 C39 C34 C35 -64.8(10)
C54 C39 C34 C33 75.3(14)
O1 C2 C3 O2 51.8(10)
O1 C2 C3 C4 171.4(8)
O1 C2 C1 C10 -175.4(9)
O5 C32 C31 O4 53.9(8)
O5 C32 C31 C30 -70.0(9)
O5 C32 C33 C34 84.9(14)
O5 C32 C33 C53 -158.1(13)
O5 C32 C33 C52 -41.6(19)
C27 C14 C15 C16 135.8(8)
C34 C39 C38 C40 174.0(7)
C34 C39 C38 C37 -55.5(9)
C34 C39 C30 C31 52.8(9)
C34 C59 C61 O7 -177.2(16)
C34 C59 C32 O5 61.4(17)
C34 C59 C32 C31 -63.5(15)
C9 C8 C14 C13 54.3(9)
C9 C8 C14 C15 177.1(7)
C9 C8 C14 C27 -62.2(9)
C9 C10 C1 C2 167.3(9)
C61 C59 C34 C39 -64(2)
C61 C59 C34 C35 60(2)
C61 C59 C32 O5 -166.9(13)
C61 C59 C32 C31 68.3(17)
C10 C5 C6 C7 -60.1(10)
C10 C5 C4 C24 -68.7(11)
C10 C5 C4 C3 52.9(12)
C10 C5 C4 C23 172.5(9)
C55 C37 C36 C35 73.4(9)
C56 C43 C37 C38 -69.3(9)
C56 C43 C37 C36 50.5(9)
C56 C43 C37 C55 168.8(7)
C56 C43 C44 C45 135.1(8)
C32 C59 C34 C39 64.7(15)
C32 C59 C34 C35 -171.4(11)
C32 C59 C61 O7 58(2)
C25 C10 C1 C2 -71.8(11)
C3 C4 C24 O3 64.9(11)
C3 C2 C1 C10 -52.5(14)
C31 C32 C33 C34 -38.5(19)
C31 C32 C33 C53 78.4(18)
C31 C32 C33 C52 -165.0(13)
C35 C34 C33 C32 174.2(12)
C35 C34 C33 C53 59(2)
C35 C34 C33 C52 -60(2)
C44 C43 C37 C38 170.7(7)
C44 C43 C37 C36 -69.5(9)
C44 C43 C37 C55 48.7(9)
C16 C17 C22 C21 -178.0(9)
C23 C4 C24 O3 -52.9(11)
C23 C4 C3 O2 -52.5(10)
C23 C4 C3 C2 -169.5(9)
C1 C2 C3 O2 -68.4(12)
C1 C2 C3 C4 51.2(14)
C60 C59 C34 C39 174.1(12)
C60 C59 C34 C35 -62.1(17)
C60 C59 C61 O7 -57(2)
C60 C59 C32 O5 -48.9(18)
C60 C59 C32 C31 -173.8(12)
O6 C53 C33 C34 -173.4(17)
O6 C53 C33 C32 68(2)
O6 C53 C33 C52 -51(2)
C33 C34 C35 C36 156.3(12)
C33 C32 C31 O4 174.5(13)
C33 C32 C31 C30 50.6(15)
